data_7213615
loop_
_publ_author_name
'Nowak, Anna M.'
'Kurc, Teresa'
'Janczak, Jan'
'Videnova-Adrabinska, Veneta'

_publ_section_title
;
 Synthesis and structural analysis of alkylammonium sulfoisophthalates:
 cation size and geometry effects on the hydrogen bonded network
;
_journal_issue 4
_journal_name_full CrystEngComm
_journal_page_first 591
_journal_paper_doi 10.1039/c3ce41526k
_journal_volume 16
_journal_year 2014
_chemical_formula_moiety 'C8 H5 O7 S, C6 H16 N, H2 O'
_chemical_formula_sum 'C14 H23 N O8 S'
_chemical_formula_weight 365.39
_chemical_name_systematic
; 
 ? 
;
_space_group_IT_number 14
_symmetry_cell_setting monoclinic
_symmetry_space_group_name_Hall '-P 2ybc'
_symmetry_space_group_name_H-M 'P 1 21/c 1'
_atom_sites_solution_hydrogens geom
_atom_sites_solution_primary direct
_atom_sites_solution_secondary difmap
_audit_creation_method SHELXL-97
_cell_angle_alpha 90.00
_cell_angle_beta 105.892(3)
_cell_angle_gamma 90.00
_cell_formula_units_Z 4
_cell_length_a 13.1122(3)
_cell_length_b 9.5655(2)
_cell_length_c 14.8057(5)
_cell_measurement_reflns_used 1282
_cell_measurement_temperature 295(2)
_cell_measurement_theta_max 28.34
_cell_measurement_theta_min 2.67
_cell_volume 1786.03(9)
_computing_cell_refinement
;
Oxford Diffraction Poland (2006). CrysAlis Red, 
Version 171.32.6, Wroc\/law, Poland
;
_computing_data_collection
;
Oxford Diffraction Poland (2006). CrysAlis CCD, 
Version 171.32.6, Wroc\/law, Poland
;
_computing_data_reduction
;
Oxford Diffraction Poland (2006). CrysAlis Red, 
Version 171.32.6, Wroc\/law, Poland
;
_computing_molecular_graphics
;
Brandenburg & Putz (2006). Diamond 3.0. Crystal and Molecular
Structure Visualisation, University of Bonn, Germany
;
_computing_publication_material 'SHELXL-97 (Sheldrick, 1997)'
_computing_structure_refinement 'SHELXL-97 (Sheldrick, 1997)'
_computing_structure_solution 'SHELXS-97 (Sheldrick, 1990)'
_diffrn_ambient_temperature 295(2)
_diffrn_detector_area_resol_mean \w-scan
_diffrn_measured_fraction_theta_full 0.991
_diffrn_measured_fraction_theta_max 0.991
_diffrn_measurement_device_type 'KUMA KM-4 with area CCD detector'
_diffrn_measurement_method '1024x1024 with blocks 2x2'
_diffrn_radiation_monochromator graphite
_diffrn_radiation_source 'fine-focus sealed tube'
_diffrn_radiation_type MoK\a
_diffrn_radiation_wavelength 0.71073
_diffrn_reflns_av_R_equivalents 0.0325
_diffrn_reflns_av_sigmaI/netI 0.0278
_diffrn_reflns_limit_h_max 17
_diffrn_reflns_limit_h_min -17
_diffrn_reflns_limit_k_max 12
_diffrn_reflns_limit_k_min -11
_diffrn_reflns_limit_l_max 19
_diffrn_reflns_limit_l_min -17
_diffrn_reflns_number 24104
_diffrn_reflns_theta_full 28.34
_diffrn_reflns_theta_max 28.34
_diffrn_reflns_theta_min 2.67
_exptl_absorpt_coefficient_mu 0.221
_exptl_absorpt_correction_T_max 0.9577
_exptl_absorpt_correction_T_min 0.9412
_exptl_absorpt_correction_type numerical
_exptl_absorpt_process_details
;
Oxford Diffraction Poland (2006). CrysAlis Red, 
Version 171.32.6, Wroc\/law, Poland
;
_exptl_crystal_colour colourless
_exptl_crystal_density_diffrn 1.359
_exptl_crystal_density_meas 1.355
_exptl_crystal_density_method floatation
_exptl_crystal_description parallelepiped
_exptl_crystal_F_000 776
_exptl_crystal_size_max 0.29
_exptl_crystal_size_mid 0.26
_exptl_crystal_size_min 0.22
_refine_diff_density_max 0.275
_refine_diff_density_min -0.235
_refine_diff_density_rms 0.043
_refine_ls_extinction_method none
_refine_ls_goodness_of_fit_ref 1.001
_refine_ls_hydrogen_treatment mixed
_refine_ls_matrix_type full
_refine_ls_number_parameters 239
_refine_ls_number_reflns 4427
_refine_ls_number_restraints 4
_refine_ls_restrained_S_all 1.001
_refine_ls_R_factor_all 0.0825
_refine_ls_R_factor_gt 0.0377
_refine_ls_shift/su_max 0.000
_refine_ls_shift/su_mean 0.000
_refine_ls_structure_factor_coef Fsqd
_refine_ls_weighting_details 'calc w=1/[\s^2^(Fo^2^)+(0.0310P)^2^+0.9582P] where P=(Fo^2^+2Fc^2^)/3'
_refine_ls_weighting_scheme calc
_refine_ls_wR_factor_gt 0.0722
_refine_ls_wR_factor_ref 0.0980
_reflns_number_gt 2848
_reflns_number_total 4427
_reflns_threshold_expression I>2\s(I)
_cod_data_source_file c3ce41526k.txt
_cod_data_source_block 3
_cod_original_cell_volume 1786.03(8)
_cod_original_sg_symbol_H-M 'P 21/c'
_cod_database_code 7213615

loop_
_symmetry_equiv_pos_as_xyz
'x, y, z'
'-x, y+1/2, -z+1/2'
'-x, -y, -z'
'x, -y-1/2, z-1/2'

loop_
_atom_site_label
_atom_site_type_symbol
_atom_site_fract_x
_atom_site_fract_y
_atom_site_fract_z
_atom_site_U_iso_or_equiv
_atom_site_adp_type
_atom_site_occupancy
_atom_site_symmetry_multiplicity
_atom_site_calc_flag
_atom_site_refinement_flags
S1 S 0.34321(3) 0.29202(5) 0.10823(3) 0.03864(13) Uani 1 1 d .
O1 O 0.33921(12) 0.2411(2) 0.01683(11) 0.0790(6) Uani 1 1 d .
O2 O 0.38971(10) 0.42861(14) 0.12873(12) 0.0598(4) Uani 1 1 d .
O3 O 0.39288(11) 0.19313(14) 0.18113(11) 0.0587(4) Uani 1 1 d .
C1 C 0.21017(12) 0.30633(17) 0.11393(12) 0.0321(4) Uani 1 1 d .
C2 C 0.15230(13) 0.18630(17) 0.11521(13) 0.0357(4) Uani 1 1 d .
H2 H 0.1826 0.0995 0.1109 0.043 Uiso 1 1 calc R
C3 C 0.04933(13) 0.19383(16) 0.12289(13) 0.0341(4) Uani 1 1 d .
C4 C 0.00436(13) 0.32347(17) 0.12913(13) 0.0353(4) Uani 1 1 d .
H4 H -0.0642 0.3294 0.1353 0.042 Uiso 1 1 calc R
C5 C 0.06180(13) 0.44394(16) 0.12613(12) 0.0337(4) Uani 1 1 d .
C6 C 0.16494(13) 0.43527(17) 0.11808(12) 0.0336(4) Uani 1 1 d .
H6 H 0.2032 0.5163 0.1155 0.040 Uiso 1 1 calc R
C7 C -0.00811(14) 0.06080(18) 0.12653(14) 0.0397(4) Uani 1 1 d .
O4 O 0.03541(12) -0.05071(13) 0.12322(13) 0.0687(5) Uani 1 1 d .
O5 O -0.10331(10) 0.07320(13) 0.13401(12) 0.0536(4) Uani 1 1 d D
H5O H -0.1318(18) -0.0034(13) 0.1336(18) 0.080 Uiso 1 1 d D
C8 C 0.01269(15) 0.58236(18) 0.13291(13) 0.0399(4) Uani 1 1 d .
O6 O -0.07278(11) 0.59551(14) 0.14746(12) 0.0592(4) Uani 1 1 d .
O7 O 0.07268(13) 0.68676(13) 0.12233(14) 0.0651(5) Uani 1 1 d D
H7O H 0.041(2) 0.7609(16) 0.122(2) 0.098 Uiso 1 1 d D
C11 C 0.67655(14) 0.3761(2) 0.22476(14) 0.0459(5) Uani 1 1 d .
H11 H 0.7461 0.3882 0.2702 0.069 Uiso 1 1 calc R
C12 C 0.66793(18) 0.2274(2) 0.19010(16) 0.0618(6) Uani 1 1 d .
H121 H 0.6005 0.2139 0.1449 0.093 Uiso 1 1 calc R
H122 H 0.6740 0.1649 0.2420 0.093 Uiso 1 1 calc R
H123 H 0.7237 0.2086 0.1612 0.093 Uiso 1 1 calc R
C13 C 0.6666(2) 0.4813(3) 0.14737(18) 0.0714(7) Uani 1 1 d .
H131 H 0.6000 0.4686 0.1009 0.107 Uiso 1 1 calc R
H132 H 0.7235 0.4685 0.1189 0.107 Uiso 1 1 calc R
H133 H 0.6699 0.5740 0.1729 0.107 Uiso 1 1 calc R
N1 N 0.59244(12) 0.40740(17) 0.27351(11) 0.0367(3) Uani 1 1 d .
H1N H 0.6004(16) 0.498(2) 0.2934(14) 0.055 Uiso 1 1 d .
H2N H 0.5304(18) 0.401(2) 0.2317(15) 0.055 Uiso 1 1 d .
C14 C 0.58750(16) 0.3190(2) 0.35572(14) 0.0472(5) Uani 1 1 d .
H14 H 0.5741 0.2218 0.3348 0.071 Uiso 1 1 calc R
C15 C 0.6911(2) 0.3256(3) 0.43159(16) 0.0712(7) Uani 1 1 d .
H151 H 0.7475 0.2943 0.4068 0.107 Uiso 1 1 calc R
H152 H 0.6872 0.2664 0.4829 0.107 Uiso 1 1 calc R
H153 H 0.7044 0.4201 0.4534 0.107 Uiso 1 1 calc R
C16 C 0.49507(19) 0.3704(3) 0.38912(17) 0.0714(7) Uani 1 1 d .
H161 H 0.4857 0.3104 0.4382 0.107 Uiso 1 1 calc R
H162 H 0.4318 0.3695 0.3377 0.107 Uiso 1 1 calc R
H163 H 0.5089 0.4640 0.4127 0.107 Uiso 1 1 calc R
O1W O 0.80589(11) 0.83913(15) 0.14242(11) 0.0517(4) Uani 1 1 d D
H1W H 0.7576(14) 0.825(3) 0.0947(11) 0.078 Uiso 1 1 d D
H2W H 0.8390(18) 0.7656(15) 0.1482(18) 0.078 Uiso 1 1 d D

loop_
_atom_site_aniso_label
_atom_site_aniso_U_11
_atom_site_aniso_U_22
_atom_site_aniso_U_33
_atom_site_aniso_U_23
_atom_site_aniso_U_13
_atom_site_aniso_U_12
S1 0.0289(2) 0.0386(2) 0.0476(3) -0.0018(2) 0.00912(18) 0.00046(19)
O1 0.0449(8) 0.1378(16) 0.0576(10) -0.0329(10) 0.0199(7) -0.0033(10)
O2 0.0367(7) 0.0423(8) 0.0975(12) 0.0040(8) 0.0133(7) -0.0078(6)
O3 0.0395(7) 0.0491(8) 0.0817(11) 0.0149(8) 0.0069(7) 0.0105(6)
C1 0.0296(8) 0.0299(8) 0.0359(9) 0.0008(7) 0.0074(7) 0.0006(7)
C2 0.0345(9) 0.0234(8) 0.0488(11) 0.0011(8) 0.0107(8) 0.0055(7)
C3 0.0334(8) 0.0220(8) 0.0460(10) 0.0002(7) 0.0092(7) -0.0009(7)
C4 0.0313(8) 0.0254(8) 0.0482(11) -0.0009(7) 0.0094(8) 0.0032(7)
C5 0.0377(9) 0.0213(8) 0.0396(10) -0.0009(7) 0.0064(7) 0.0034(7)
C6 0.0348(9) 0.0233(8) 0.0418(10) 0.0010(7) 0.0088(7) -0.0023(7)
C7 0.0367(9) 0.0249(9) 0.0572(12) -0.0006(8) 0.0126(8) 0.0004(7)
O4 0.0591(9) 0.0223(7) 0.1316(15) -0.0016(8) 0.0378(9) 0.0011(6)
O5 0.0384(7) 0.0316(7) 0.0923(11) -0.0009(7) 0.0203(7) -0.0053(6)
C8 0.0420(10) 0.0250(9) 0.0505(12) -0.0001(8) 0.0091(8) 0.0055(8)
O6 0.0469(8) 0.0350(7) 0.0986(12) -0.0049(7) 0.0249(8) 0.0119(6)
O7 0.0682(10) 0.0208(7) 0.1150(14) 0.0012(8) 0.0397(9) 0.0038(7)
C11 0.0340(9) 0.0603(13) 0.0460(11) -0.0024(10) 0.0152(8) -0.0014(9)
C12 0.0654(14) 0.0663(15) 0.0611(14) -0.0097(12) 0.0299(11) 0.0128(12)
C13 0.0789(16) 0.0804(17) 0.0676(16) 0.0092(14) 0.0414(13) -0.0082(14)
N1 0.0340(8) 0.0386(8) 0.0380(9) -0.0048(7) 0.0109(6) -0.0040(7)
C14 0.0586(12) 0.0428(11) 0.0443(12) -0.0010(9) 0.0214(9) -0.0102(9)
C15 0.0749(16) 0.0870(19) 0.0478(13) 0.0150(13) 0.0101(12) 0.0003(14)
C16 0.0729(16) 0.0898(19) 0.0656(16) -0.0089(14) 0.0425(13) -0.0169(14)
O1W 0.0399(8) 0.0439(8) 0.0685(10) -0.0044(8) 0.0100(7) -0.0049(6)

loop_
_atom_type_symbol
_atom_type_description
_atom_type_scat_dispersion_real
_atom_type_scat_dispersion_imag
_atom_type_scat_source
C C 0.0033 0.0016 'International Tables Vol C Tables 4.2.6.8 and 6.1.1.4'
H H 0.0000 0.0000 'International Tables Vol C Tables 4.2.6.8 and 6.1.1.4'
N N 0.0061 0.0033 'International Tables Vol C Tables 4.2.6.8 and 6.1.1.4'
O O 0.0106 0.0060 'International Tables Vol C Tables 4.2.6.8 and 6.1.1.4'
S S 0.1246 0.1234 'International Tables Vol C Tables 4.2.6.8 and 6.1.1.4'

loop_
_geom_angle_atom_site_label_1
_geom_angle_atom_site_label_2
_geom_angle_atom_site_label_3
_geom_angle
O1 S1 O2 114.43(11)
O1 S1 O3 112.11(11)
O2 S1 O3 110.96(9)
O1 S1 C1 106.88(8)
O2 S1 C1 106.58(8)
O3 S1 C1 105.20(8)
C6 C1 C2 119.98(15)
C6 C1 S1 120.80(12)
C2 C1 S1 119.21(12)
C1 C2 C3 120.62(15)
C1 C2 H2 119.7
C3 C2 H2 119.7
C2 C3 C4 119.52(15)
C2 C3 C7 118.19(14)
C4 C3 C7 122.27(15)
C5 C4 C3 119.82(15)
C5 C4 H4 120.1
C3 C4 H4 120.1
C4 C5 C6 120.20(15)
C4 C5 C8 119.31(15)
C6 C5 C8 120.49(15)
C1 C6 C5 119.83(15)
C1 C6 H6 120.1
C5 C6 H6 120.1
O4 C7 O5 124.06(16)
O4 C7 C3 120.06(16)
O5 C7 C3 115.88(15)
C7 O5 H5O 111.5(18)
O6 C8 O7 124.18(17)
O6 C8 C5 123.10(17)
O7 C8 C5 112.71(16)
C8 O7 H7O 110(2)
C13 C11 N1 108.09(17)
C13 C11 C12 112.94(19)
N1 C11 C12 110.79(16)
C13 C11 H11 108.3
N1 C11 H11 108.3
C12 C11 H11 108.3
C11 C12 H121 109.5
C11 C12 H122 109.5
H121 C12 H122 109.5
C11 C12 H123 109.5
H121 C12 H123 109.5
H122 C12 H123 109.5
C11 C13 H131 109.5
C11 C13 H132 109.5
H131 C13 H132 109.5
C11 C13 H133 109.5
H131 C13 H133 109.5
H132 C13 H133 109.5
C14 N1 C11 118.55(15)
C14 N1 H1N 107.4(13)
C11 N1 H1N 108.1(13)
C14 N1 H2N 107.3(14)
C11 N1 H2N 107.9(14)
H1N N1 H2N 107.1(19)
N1 C14 C15 110.56(17)
N1 C14 C16 107.39(18)
C15 C14 C16 112.45(19)
N1 C14 H14 108.8
C15 C14 H14 108.8
C16 C14 H14 108.8
C14 C15 H151 109.5
C14 C15 H152 109.5
H151 C15 H152 109.5
C14 C15 H153 109.5
H151 C15 H153 109.5
H152 C15 H153 109.5
C14 C16 H161 109.5
C14 C16 H162 109.5
H161 C16 H162 109.5
C14 C16 H163 109.5
H161 C16 H163 109.5
H162 C16 H163 109.5
H1W O1W H2W 102(2)

loop_
_geom_bond_atom_site_label_1
_geom_bond_atom_site_label_2
_geom_bond_distance
S1 O1 1.4257(16)
S1 O2 1.4387(14)
S1 O3 1.4488(14)
S1 C1 1.7746(16)
C1 C6 1.377(2)
C1 C2 1.379(2)
C2 C3 1.388(2)
C2 H2 0.9300
C3 C4 1.387(2)
C3 C7 1.487(2)
C4 C5 1.384(2)
C4 H4 0.9300
C5 C6 1.392(2)
C5 C8 1.488(2)
C6 H6 0.9300
C7 O4 1.217(2)
C7 O5 1.289(2)
O5 H5O 0.822(5)
C8 O6 1.204(2)
C8 O7 1.307(2)
O7 H7O 0.820(5)
C11 C13 1.504(3)
C11 N1 1.504(2)
C11 C12 1.506(3)
C11 H11 0.9800
C12 H121 0.9600
C12 H122 0.9600
C12 H123 0.9600
C13 H131 0.9600
C13 H132 0.9600
C13 H133 0.9600
N1 C14 1.498(2)
N1 H1N 0.91(2)
N1 H2N 0.88(2)
C14 C15 1.508(3)
C14 C16 1.511(3)
C14 H14 0.9800
C15 H151 0.9600
C15 H152 0.9600
C15 H153 0.9600
C16 H161 0.9600
C16 H162 0.9600
C16 H163 0.9600
O1W H1W 0.82(2)
O1W H2W 0.82(2)

loop_
_geom_hbond_atom_site_label_D
_geom_hbond_atom_site_label_H
_geom_hbond_atom_site_label_A
_geom_hbond_distance_DH
_geom_hbond_distance_HA
_geom_hbond_distance_DA
_geom_hbond_angle_DHA
_geom_hbond_site_symmetry_A
O5 H5O O1W 0.82(1) 1.74(1) 2.555(2) 175(3) 1_445
O7 H7O O4 0.82(2) 1.80(1) 2.559(2) 153(3) 1_565
N1 H1N O3 0.91(2) 1.90(2) 2.808(2) 173(2) 2_655
N1 H2N O2 0.88(2) 2.06(2) 2.929(2) 168(2) .
O1W H1W O1 0.82(1) 1.90(1) 2.704(2) 169(3) 3_665
O1W H2W O6 0.82(1) 2.00(1) 2.811(2) 172(3) 1_655
